data_4344921
loop_
_publ_author_name
'Pal, Tapan K.'
'Chatterjee, Nabanita'
'Bharadwaj, Parimal K.'

_publ_section_title
;
 Linker-Induced Structural Diversity and Photophysical Property of MOFs
 for Selective and Sensitive Detection of Nitroaromatics
;
_journal_issue 4
_journal_name_full 'Inorganic Chemistry'
_journal_page_first 1741
_journal_paper_doi 10.1021/acs.inorgchem.5b02645
_journal_volume 55
_journal_year 2016
_chemical_formula_moiety 'C74 H38 Cd4 N9 O18'
_chemical_formula_sum 'C74 H38 Cd4 N9 O18'
_chemical_formula_weight 1790.73
_chemical_name_systematic
;
 ?
;
_space_group_IT_number 10
_symmetry_cell_setting monoclinic
_symmetry_space_group_name_Hall '-P 2y'
_symmetry_space_group_name_H-M 'P 1 2/m 1'
_atom_sites_solution_hydrogens geom
_atom_sites_solution_primary direct
_atom_sites_solution_secondary difmap
_audit_creation_method SHELXL-97
_cell_angle_alpha 90.00
_cell_angle_beta 104.82(2)
_cell_angle_gamma 90.00
_cell_formula_units_Z 2
_cell_length_a 12.20(2)
_cell_length_b 26.58(5)
_cell_length_c 18.62(3)
_cell_measurement_reflns_used 999
_cell_measurement_temperature 100(2)
_cell_measurement_theta_max 25.00
_cell_measurement_theta_min 1.37
_cell_volume 5837(17)
_computing_structure_refinement 'SHELXL-97 (Sheldrick, 1997)'
_diffrn_ambient_temperature 100(2)
_diffrn_measured_fraction_theta_full 0.993
_diffrn_measured_fraction_theta_max 0.993
_diffrn_measurement_device_type 'BRUKER SMART APEX'
_diffrn_radiation_monochromator graphite
_diffrn_radiation_source 'fine-focus sealed tube'
_diffrn_radiation_type MoK\a
_diffrn_radiation_wavelength 0.71073
_diffrn_reflns_av_R_equivalents 0.1096
_diffrn_reflns_av_sigmaI/netI 0.1605
_diffrn_reflns_limit_h_max 14
_diffrn_reflns_limit_h_min -12
_diffrn_reflns_limit_k_max 28
_diffrn_reflns_limit_k_min -31
_diffrn_reflns_limit_l_max 22
_diffrn_reflns_limit_l_min -22
_diffrn_reflns_number 27171
_diffrn_reflns_theta_full 25.00
_diffrn_reflns_theta_max 25.00
_diffrn_reflns_theta_min 1.37
_exptl_absorpt_coefficient_mu 0.766
_exptl_absorpt_correction_T_max 0.7452
_exptl_absorpt_correction_T_min 0.5500
_exptl_absorpt_correction_type empirical
_exptl_absorpt_process_details Sadabs
_exptl_crystal_colour colorless
_exptl_crystal_density_diffrn 1.018
_exptl_crystal_density_method 'not measured'
_exptl_crystal_description block
_exptl_crystal_F_000 1762
_exptl_crystal_size_max 0.16
_exptl_crystal_size_mid 0.14
_exptl_crystal_size_min 0.12
_platon_squeeze_details
;
;
_refine_diff_density_max 4.831
_refine_diff_density_min -2.012
_refine_diff_density_rms 0.272
_refine_ls_extinction_method none
_refine_ls_goodness_of_fit_ref 0.838
_refine_ls_hydrogen_treatment mixed
_refine_ls_matrix_type full
_refine_ls_number_parameters 439
_refine_ls_number_reflns 10486
_refine_ls_number_restraints 2
_refine_ls_restrained_S_all 0.838
_refine_ls_R_factor_all 0.1621
_refine_ls_R_factor_gt 0.1198
_refine_ls_shift/su_max 0.000
_refine_ls_shift/su_mean 0.000
_refine_ls_structure_factor_coef Fsqd
_refine_ls_weighting_details 'calc w=1/[\s^2^(Fo^2^)+(0.1990P)^2^+0.0000P] where P=(Fo^2^+2Fc^2^)/3'
_refine_ls_weighting_scheme calc
_refine_ls_wR_factor_gt 0.2941
_refine_ls_wR_factor_ref 0.3155
_reflns_number_gt 4393
_reflns_number_total 10486
_reflns_threshold_expression >2sigma(I)
_cod_data_source_file ic5b02645_si_002.cif
_cod_data_source_block 2
_cod_depositor_comments
;
The following automatic conversions were performed:

'_symmetry_cell_setting' value 'Monoclinic' changed to 'monoclinic'
according to the built-in table from CIF Core dictionary named
'cif_core.dic' version 2.4.1 from 2010-06-29.

Automatic conversion script
Id: cif_fix_values 4624 2016-04-14 12:54:50Z antanas 
;
_cod_original_cell_volume 5840(19)
_cod_original_sg_symbol_H-M P2/m
_cod_database_code 4344921

loop_
_symmetry_equiv_pos_as_xyz
'x, y, z'
'-x, y, -z'
'-x, -y, -z'
'x, -y, z'

loop_
_atom_site_label
_atom_site_type_symbol
_atom_site_fract_x
_atom_site_fract_y
_atom_site_fract_z
_atom_site_U_iso_or_equiv
_atom_site_adp_type
_atom_site_occupancy
_atom_site_symmetry_multiplicity
_atom_site_calc_flag
_atom_site_refinement_flags
_atom_site_disorder_assembly
_atom_site_disorder_group
Cd01 Cd -0.21598(7) 0.82997(3) 0.79634(5) 0.0411(3) Uani 1 1 d . . .
Cd02 Cd 0.38389(8) 0.67129(3) 0.77853(6) 0.0531(3) Uani 1 1 d . . .
O1 O 0.2147(7) 0.6225(3) 0.7294(5) 0.057(2) Uani 1 1 d . . .
O2 O -0.0758(7) 0.8759(3) 0.7524(4) 0.046(2) Uani 1 1 d . . .
O3 O 0.3449(8) 0.5959(4) 0.8217(5) 0.063(2) Uiso 1 1 d . . .
C1 C -0.4392(9) 0.8191(4) 0.6644(5) 0.033(3) Uani 1 1 d . . .
H1 H -0.4645 0.8047 0.7028 0.040 Uiso 1 1 calc R . .
O4 O 0.3071(7) 0.7299(3) 0.8365(5) 0.046(2) Uani 1 1 d . . .
O5 O -0.1414(8) 0.9050(3) 0.8443(5) 0.052(2) Uani 1 1 d . . .
O6 O -0.0982(9) 0.7668(4) 0.8407(6) 0.072(3) Uiso 1 1 d . . .
N1 N -0.3310(8) 0.8340(3) 0.8729(5) 0.042(2) Uani 1 1 d . . .
N3 N 0.4321(9) 0.6618(3) 0.6703(6) 0.043(2) Uani 1 1 d . . .
O7 O 0.3692(8) 0.7582(3) 0.7413(6) 0.062(3) Uani 1 1 d . . .
C2 C -0.0606(13) 1.0000 0.8091(7) 0.033(3) Uani 1 2 d S . .
H2 H -0.1356 1.0000 0.8121 0.039 Uiso 1 2 calc SR . .
OW1 O 0.5521(10) 0.6742(3) 0.8615(7) 0.093(4) Uani 1 1 d . . .
O8 O -0.2479(8) 0.7421(3) 0.7600(6) 0.068(3) Uani 1 1 d . . .
C3 C -0.4645(9) 0.8388(4) 0.9737(7) 0.045(3) Uani 1 1 d . . .
C4 C 0.0138(10) 0.6764(5) 0.8437(6) 0.045(3) Uiso 1 1 d . . .
H4 H 0.0489 0.7003 0.8786 0.054 Uiso 1 1 calc R . .
N00J N -0.3358(10) 0.8402(3) 0.6844(5) 0.047(3) Uani 1 1 d . . .
C5 C 0.2512(11) 0.5936(5) 0.7760(7) 0.045(3) Uiso 1 1 d . . .
C6 C 0.2892(10) 0.8549(5) 0.7554(6) 0.043(3) Uiso 1 1 d . . .
H6 H 0.3317 0.8504 0.7210 0.051 Uiso 1 1 calc R . .
C7 C -0.1473(10) 0.7339(5) 0.7998(7) 0.048(3) Uani 1 1 d . . .
C8 C -0.0771(11) 0.9092(4) 0.8001(7) 0.042(3) Uani 1 1 d . . .
C9 C -0.5128(11) 0.8160(4) 0.5952(7) 0.051(4) Uani 1 1 d . . .
C10 C 0.0202(18) 0.5000 0.7871(16) 0.100(10) Uani 1 2 d S . .
H10 H -0.0561 0.5000 0.7870 0.120 Uiso 1 2 calc SR . .
C11 C 0.0129(10) 0.5936(4) 0.7892(8) 0.044(3) Uani 1 1 d . . .
C12 C 0.2151(11) 0.8250(5) 0.8537(7) 0.046(3) Uani 1 1 d . . .
H12 H 0.2131 0.8004 0.8889 0.055 Uiso 1 1 calc R . .
C13 C 0.1052(11) 0.9555(4) 0.8053(6) 0.040(3) Uani 1 1 d . . .
C14 C 0.0738(10) 0.5460(4) 0.7873(7) 0.043(2) Uani 1 1 d . . .
C15 C 0.2756(11) 0.8163(5) 0.8035(7) 0.053(4) Uani 1 1 d . . .
C16 C -0.0069(8) 0.9551(4) 0.8070(5) 0.027(2) Uani 1 1 d . . .
C17 C -0.4611(9) 0.7977(4) 0.9305(7) 0.041(3) Uani 1 1 d . . .
H17 H -0.5055 0.7697 0.9333 0.049 Uiso 1 1 calc R . .
C18 C 0.1630(15) 1.0000 0.8081(9) 0.044(4) Uiso 1 2 d S . .
H18 H 0.2405 1.0000 0.8119 0.053 Uiso 1 2 calc SR . .
C19 C 0.3612(10) 0.6442(5) 0.6086(8) 0.053(3) Uani 1 1 d D . .
H19 H 0.2940 0.6296 0.6129 0.064 Uiso 1 1 calc R . .
C20 C -0.3287(11) 0.8754(4) 0.9191(8) 0.054(4) Uani 1 1 d . . .
H20 H -0.2811 0.9020 0.9149 0.065 Uiso 1 1 calc R . .
C21 C 0.3213(11) 0.7664(5) 0.7938(7) 0.045(3) Uani 1 1 d . . .
C22 C 0.1695(10) 0.9084(4) 0.8058(6) 0.039(3) Uani 1 1 d . . .
C23 C 0.1578(10) 0.8682(5) 0.8543(8) 0.054(3) Uani 1 1 d . . .
H23 H 0.1107 0.8719 0.8861 0.065 Uiso 1 1 calc R . .
C24 C 0.2380(10) 0.8985(5) 0.7614(8) 0.052(3) Uani 1 1 d . . .
H24 H 0.2512 0.9248 0.7318 0.062 Uiso 1 1 calc R . .
C25 C -0.4684(16) 0.8379(6) 0.5371(8) 0.075(5) Uani 1 1 d . . .
C26 C -0.1013(14) 0.6858(6) 0.7940(8) 0.069(4) Uiso 1 1 d . . .
C27 C 0.5234(12) 0.6822(5) 0.6601(9) 0.076(5) Uani 1 1 d D . .
H27 H 0.5710 0.6966 0.7022 0.092 Uiso 1 1 calc R . .
C28 C 0.0672(14) 0.6316(5) 0.8369(8) 0.068(4) Uani 1 1 d . . .
H28 H 0.1413 0.6265 0.8647 0.081 Uiso 1 1 calc R . .
C29 C 0.1879(10) 0.5460(4) 0.7865(7) 0.043(2) Uani 1 1 d . . .
C30 C -0.3942(10) 0.7978(4) 0.8842(6) 0.040(3) Uani 1 1 d . . .
H30 H -0.3930 0.7685 0.8572 0.048 Uiso 1 1 calc R . .
C31 C 0.2409(18) 0.5000 0.7842(11) 0.065(6) Uani 1 2 d S . .
H31 H 0.3157 0.5000 0.7809 0.078 Uiso 1 2 calc SR . .
C32 C 0.5607(13) 0.6859(5) 0.5971(8) 0.054(4) Uani 1 1 d D . .
C33 C -0.3890(12) 0.8797(4) 0.9683(7) 0.053(3) Uani 1 1 d . . .
C34 C -0.1540(12) 0.6485(5) 0.7503(7) 0.055(4) Uani 1 1 d . . .
H34 H -0.2290 0.6524 0.7235 0.066 Uiso 1 1 calc R . .
C35 C -0.2971(14) 0.8603(5) 0.6291(7) 0.067(4) Uani 1 1 d . . .
H35 H -0.2285 0.8776 0.6408 0.081 Uiso 1 1 calc R . .
N5 N -0.624(2) 0.7985(9) 0.5869(12) 0.063(6) Uiso 0.50 1 d P . .
C36 C -0.3558(16) 0.8560(7) 0.5564(9) 0.086(5) Uani 1 1 d . . .
H36 H -0.3214 0.8651 0.5191 0.103 Uiso 1 1 calc R . .
C37 C -0.0948(13) 0.6019(4) 0.7445(9) 0.067(4) Uani 1 1 d . . .
H37 H -0.1295 0.5775 0.7104 0.080 Uiso 1 1 calc R . .
C38 C 0.3799(15) 0.6462(6) 0.5394(9) 0.079(5) Uani 1 1 d . . .
H38 H 0.3263 0.6354 0.4972 0.095 Uiso 1 1 calc R . .
C39 C 0.4883(14) 0.6660(6) 0.5364(8) 0.063(4) Uani 1 1 d . . .
N4 N 0.6629(16) 0.7064(7) 0.6043(10) 0.042(5) Uiso 0.50 1 d P . .
N2 N -0.3883(15) 0.9269(7) 1.0039(10) 0.042(5) Uiso 0.50 1 d P . .

loop_
_atom_site_aniso_label
_atom_site_aniso_U_11
_atom_site_aniso_U_22
_atom_site_aniso_U_33
_atom_site_aniso_U_23
_atom_site_aniso_U_13
_atom_site_aniso_U_12
Cd01 0.0444(5) 0.0244(5) 0.0594(6) -0.0002(4) 0.0222(4) 0.0017(4)
Cd02 0.0517(6) 0.0244(5) 0.0895(8) -0.0037(5) 0.0297(5) -0.0064(4)
O1 0.039(5) 0.043(5) 0.092(7) -0.001(5) 0.024(5) -0.018(4)
O2 0.061(5) 0.030(5) 0.055(5) -0.023(4) 0.030(4) -0.024(4)
C1 0.038(6) 0.040(7) 0.021(5) -0.014(4) 0.006(4) -0.002(5)
O4 0.054(5) 0.021(4) 0.072(5) 0.002(4) 0.030(4) 0.013(4)
O5 0.076(6) 0.024(4) 0.068(6) -0.007(4) 0.041(5) -0.002(4)
N1 0.042(6) 0.015(5) 0.061(6) 0.016(4) -0.001(5) 0.008(4)
N3 0.049(6) 0.025(5) 0.063(7) 0.010(5) 0.027(5) 0.000(4)
O7 0.064(6) 0.029(5) 0.102(7) 0.006(5) 0.034(6) 0.012(4)
C2 0.035(9) 0.033(9) 0.026(8) 0.000 0.001(7) 0.000
OW1 0.093(8) 0.030(6) 0.136(10) 0.008(6) -0.009(7) -0.029(5)
O8 0.053(6) 0.039(6) 0.099(7) -0.015(5) -0.003(5) 0.011(4)
C3 0.028(7) 0.029(7) 0.068(8) -0.011(5) -0.006(5) 0.001(4)
N00J 0.079(8) 0.030(6) 0.050(6) -0.020(4) 0.051(6) -0.010(5)
C7 0.029(7) 0.044(8) 0.066(8) 0.002(6) 0.002(6) 0.023(6)
C8 0.053(8) 0.017(6) 0.054(7) 0.018(5) 0.011(6) -0.002(5)
C9 0.046(8) 0.034(7) 0.064(8) -0.032(6) -0.003(6) 0.010(5)
C10 0.040(12) 0.047(14) 0.17(3) 0.000 -0.042(14) 0.000
C11 0.032(7) 0.015(6) 0.088(9) -0.008(6) 0.019(6) 0.001(5)
C12 0.058(8) 0.035(7) 0.053(7) -0.008(6) 0.028(6) 0.003(6)
C13 0.062(8) 0.014(6) 0.052(7) 0.001(5) 0.031(6) 0.006(5)
C14 0.036(4) 0.007(4) 0.088(6) -0.007(4) 0.017(4) 0.002(3)
C15 0.057(9) 0.052(9) 0.050(7) 0.030(6) 0.014(6) 0.002(6)
C16 0.027(6) 0.029(6) 0.023(5) -0.002(4) 0.006(4) -0.013(5)
C17 0.026(6) 0.034(7) 0.067(8) -0.002(6) 0.018(6) -0.002(5)
C19 0.040(7) 0.035(7) 0.092(10) -0.022(7) 0.030(7) -0.008(6)
C20 0.045(8) 0.023(7) 0.105(11) -0.003(7) 0.037(8) 0.005(5)
C21 0.048(8) 0.029(7) 0.058(8) 0.000(6) 0.012(6) -0.005(6)
C22 0.042(7) 0.018(6) 0.043(6) 0.001(5) -0.014(5) -0.005(5)
C23 0.031(7) 0.046(8) 0.083(9) -0.018(7) 0.013(7) -0.004(6)
C24 0.031(7) 0.045(8) 0.090(10) 0.011(7) 0.035(7) 0.010(6)
C25 0.106(14) 0.059(11) 0.055(8) 0.002(7) 0.010(9) -0.008(9)
C27 0.060(10) 0.019(7) 0.158(16) -0.001(8) 0.042(11) -0.007(6)
C28 0.085(11) 0.029(7) 0.096(11) 0.034(7) 0.038(9) 0.026(7)
C29 0.036(4) 0.007(4) 0.088(6) -0.007(4) 0.017(4) 0.002(3)
C30 0.052(8) 0.027(6) 0.043(6) -0.004(5) 0.015(6) -0.005(6)
C31 0.052(12) 0.059(14) 0.071(13) 0.000 -0.009(10) 0.000
C32 0.066(9) 0.034(7) 0.077(10) 0.016(7) 0.046(8) 0.007(6)
C33 0.072(9) 0.017(6) 0.075(9) -0.008(6) 0.026(7) -0.006(6)
C34 0.056(8) 0.054(8) 0.053(8) -0.025(7) 0.011(7) -0.024(7)
C35 0.109(12) 0.042(8) 0.053(8) 0.006(6) 0.023(8) -0.037(8)
C36 0.108(14) 0.077(12) 0.069(10) -0.027(9) 0.015(10) -0.026(11)
C37 0.075(10) 0.009(6) 0.126(13) -0.009(7) 0.043(10) 0.000(6)
C38 0.101(13) 0.057(10) 0.084(11) -0.043(9) 0.035(10) -0.030(10)
C39 0.072(10) 0.066(10) 0.075(10) 0.001(8) 0.060(9) -0.004(8)

loop_
_atom_type_symbol
_atom_type_description
_atom_type_scat_dispersion_real
_atom_type_scat_dispersion_imag
_atom_type_scat_source
C C 0.0033 0.0016 'International Tables Vol C Tables 4.2.6.8 and 6.1.1.4'
H H 0.0000 0.0000 'International Tables Vol C Tables 4.2.6.8 and 6.1.1.4'
Cd Cd -0.8075 1.2024 'International Tables Vol C Tables 4.2.6.8 and 6.1.1.4'
N N 0.0061 0.0033 'International Tables Vol C Tables 4.2.6.8 and 6.1.1.4'
O O 0.0106 0.0060 'International Tables Vol C Tables 4.2.6.8 and 6.1.1.4'

loop_
_geom_angle_atom_site_label_1
_geom_angle_atom_site_label_2
_geom_angle_atom_site_label_3
_geom_angle
_geom_angle_site_symmetry_1
_geom_angle_site_symmetry_3
O6 Cd01 N00J 130.1(4) . .
O6 Cd01 N1 104.5(3) . .
N00J Cd01 N1 102.7(4) . .
O6 Cd01 O5 111.1(4) . .
N00J Cd01 O5 111.1(3) . .
N1 Cd01 O5 87.7(3) . .
O6 Cd01 O2 93.5(4) . .
N00J Cd01 O2 88.5(3) . .
N1 Cd01 O2 143.6(3) . .
O5 Cd01 O2 56.1(3) . .
O6 Cd01 O8 54.7(4) . .
N00J Cd01 O8 80.7(3) . .
N1 Cd01 O8 98.1(3) . .
O5 Cd01 O8 165.5(3) . .
O2 Cd01 O8 118.0(3) . .
O6 Cd01 C7 26.6(3) . .
N00J Cd01 C7 105.3(4) . .
N1 Cd01 C7 105.8(4) . .
O5 Cd01 C7 137.1(4) . .
O2 Cd01 C7 104.3(4) . .
O8 Cd01 C7 28.4(3) . .
O6 Cd01 C8 103.8(4) . .
N00J Cd01 C8 100.7(4) . .
N1 Cd01 C8 116.0(4) . .
O5 Cd01 C8 28.3(3) . .
O2 Cd01 C8 27.8(3) . .
O8 Cd01 C8 144.3(4) . .
C7 Cd01 C8 123.6(4) . .
OW1 Cd02 O4 93.8(4) . .
OW1 Cd02 N3 102.6(5) . .
O4 Cd02 N3 138.4(3) . .
OW1 Cd02 O3 91.4(4) . .
O4 Cd02 O3 107.2(3) . .
N3 Cd02 O3 110.3(3) . .
OW1 Cd02 O7 98.8(3) . .
O4 Cd02 O7 57.3(3) . .
N3 Cd02 O7 82.3(3) . .
O3 Cd02 O7 161.7(3) . .
OW1 Cd02 O1 145.9(3) . .
O4 Cd02 O1 97.7(3) . .
N3 Cd02 O1 89.7(4) . .
O3 Cd02 O1 54.5(3) . .
O7 Cd02 O1 114.4(3) . .
OW1 Cd02 C5 119.7(4) . .
O4 Cd02 C5 103.0(4) . .
N3 Cd02 C5 101.4(4) . .
O3 Cd02 C5 28.3(4) . .
O7 Cd02 C5 138.8(4) . .
O1 Cd02 C5 26.3(3) . .
OW1 Cd02 C21 97.5(4) . .
O4 Cd02 C21 28.8(3) . .
N3 Cd02 C21 110.3(4) . .
O3 Cd02 C21 135.2(4) . .
O7 Cd02 C21 28.5(3) . .
O1 Cd02 C21 108.0(4) . .
C5 Cd02 C21 123.8(4) . .
C5 O1 Cd02 86.9(8) . .
C8 O2 Cd01 88.8(6) . .
C5 O3 Cd02 92.4(8) . .
N00J C1 C9 128.9(11) . .
N00J C1 H1 115.6 . .
C9 C1 H1 115.6 . .
C21 O4 Cd02 95.0(7) . .
C8 O5 Cd01 94.1(7) . .
C7 O6 Cd01 98.1(8) . .
C30 N1 C20 114.2(11) . .
C30 N1 Cd01 124.6(8) . .
C20 N1 Cd01 120.9(8) . .
C27 N3 C19 114.3(12) . .
C27 N3 Cd02 121.0(10) . .
C19 N3 Cd02 123.4(8) . .
C21 O7 Cd02 87.6(7) . .
C16 C2 C16 121.7(14) 4_575 .
C16 C2 H2 119.2 4_575 .
C16 C2 H2 119.2 . .
C7 O8 Cd01 86.6(7) . .
C17 C3 C33 116.5(11) . .
C17 C3 C3 120.5(8) . 2_457
C33 C3 C3 122.9(9) . 2_457
C28 C4 C26 118.6(13) . .
C28 C4 H4 120.7 . .
C26 C4 H4 120.7 . .
C1 N00J C35 116.2(11) . .
C1 N00J Cd01 123.5(7) . .
C35 N00J Cd01 119.2(10) . .
O1 C5 O3 126.2(13) . .
O1 C5 C29 122.5(12) . .
O3 C5 C29 111.3(12) . .
O1 C5 Cd02 66.9(8) . .
O3 C5 Cd02 59.3(7) . .
C29 C5 Cd02 170.5(9) . .
C24 C6 C15 116.7(12) . .
C24 C6 H6 121.6 . .
C15 C6 H6 121.6 . .
O6 C7 O8 119.3(12) . .
O6 C7 C26 123.9(13) . .
O8 C7 C26 116.8(13) . .
O6 C7 Cd01 55.3(7) . .
O8 C7 Cd01 65.0(6) . .
C26 C7 Cd01 171.1(11) . .
O2 C8 O5 121.0(10) . .
O2 C8 C16 122.1(10) . .
O5 C8 C16 116.9(10) . .
O2 C8 Cd01 63.4(6) . .
O5 C8 Cd01 57.6(6) . .
C16 C8 Cd01 174.4(9) . .
C1 C9 N5 120.3(15) . .
C1 C9 C25 113.4(12) . .
N5 C9 C25 125.8(15) . .
C14 C10 C14 124(2) . 4_565
C14 C10 H10 118.2 . .
C14 C10 H10 118.2 4_565 .
C37 C11 C28 119.4(11) . .
C37 C11 C14 122.1(11) . .
C28 C11 C14 118.5(12) . .
C23 C12 C15 121.8(12) . .
C23 C12 H12 119.1 . .
C15 C12 H12 119.1 . .
C18 C13 C16 120.8(11) . .
C18 C13 C22 117.6(12) . .
C16 C13 C22 121.5(10) . .
C10 C14 C29 118.2(13) . .
C10 C14 C11 121.1(13) . .
C29 C14 C11 120.7(10) . .
C12 C15 C6 119.5(13) . .
C12 C15 C21 122.1(11) . .
C6 C15 C21 118.3(12) . .
C2 C16 C13 118.6(10) . .
C2 C16 C8 116.9(10) . .
C13 C16 C8 124.3(10) . .
C30 C17 C3 119.8(11) . .
C30 C17 H17 120.1 . .
C3 C17 H17 120.1 . .
C13 C18 C13 119.2(17) . 4_575
C13 C18 H18 120.4 . .
C13 C18 H18 120.4 4_575 .
N3 C19 C38 124.9(12) . .
N3 C19 H19 117.6 . .
C38 C19 H19 117.6 . .
C33 C20 N1 124.8(12) . .
C33 C20 H20 117.6 . .
N1 C20 H20 117.6 . .
O7 C21 O4 120.1(11) . .
O7 C21 C15 120.7(11) . .
O4 C21 C15 119.2(11) . .
O7 C21 Cd02 63.9(6) . .
O4 C21 Cd02 56.2(6) . .
C15 C21 Cd02 173.8(9) . .
C24 C22 C23 114.9(11) . .
C24 C22 C13 125.1(11) . .
C23 C22 C13 119.9(11) . .
C12 C23 C22 119.8(12) . .
C12 C23 H23 120.1 . .
C22 C23 H23 120.1 . .
C6 C24 C22 126.8(12) . .
C6 C24 H24 116.6 . .
C22 C24 H24 116.6 . .
C25 C25 C36 120(2) 2_456 .
C25 C25 C9 121.4(19) 2_456 .
C36 C25 C9 118.1(14) . .
C34 C26 C7 125.4(15) . .
C34 C26 C4 118.8(15) . .
C7 C26 C4 115.7(13) . .
N3 C27 C32 130.1(15) . .
N3 C27 H27 114.9 . .
C32 C27 H27 114.9 . .
C4 C28 C11 121.7(14) . .
C4 C28 H28 119.1 . .
C11 C28 H28 119.1 . .
C31 C29 C14 118.3(12) . .
C31 C29 C5 118.1(13) . .
C14 C29 C5 122.9(10) . .
N1 C30 C17 127.0(11) . .
N1 C30 H30 116.5 . .
C17 C30 H30 116.5 . .
C29 C31 C29 123.3(19) 4_565 .
C29 C31 H31 118.4 4_565 .
C29 C31 H31 118.4 . .
N4 C32 C39 129.6(13) . .
N4 C32 C27 116.8(15) . .
C39 C32 C27 113.6(13) . .
C20 C33 N2 117.7(13) . .
C20 C33 C3 117.4(11) . .
N2 C33 C3 124.2(13) . .
C26 C34 C37 120.5(15) . .
C26 C34 H34 119.8 . .
C37 C34 H34 119.8 . .
N00J C35 C36 121.8(15) . .
N00J C35 H35 119.1 . .
C36 C35 H35 119.1 . .
C35 C36 C25 120.7(16) . .
C35 C36 H36 119.7 . .
C25 C36 H36 119.7 . .
C11 C37 C34 120.4(13) . .
C11 C37 H37 119.8 . .
C34 C37 H37 119.8 . .
C19 C38 C39 115.4(14) . .
C19 C38 H38 122.3 . .
C39 C38 H38 122.3 . .
C32 C39 C38 121.4(12) . .
C32 C39 C39 122.5(16) . 2_656
C38 C39 C39 116.0(18) . 2_656

loop_
_geom_bond_atom_site_label_1
_geom_bond_atom_site_label_2
_geom_bond_distance
_geom_bond_site_symmetry_2
Cd01 O6 2.228(11) .
Cd01 N00J 2.235(12) .
Cd01 N1 2.245(11) .
Cd01 O5 2.279(9) .
Cd01 O2 2.409(8) .
Cd01 O8 2.435(10) .
Cd01 C7 2.682(13) .
Cd01 C8 2.693(12) .
Cd02 OW1 2.233(12) .
Cd02 O4 2.233(8) .
Cd02 N3 2.253(10) .
Cd02 O3 2.254(10) .
Cd02 O7 2.406(9) .
Cd02 O1 2.412(9) .
Cd02 C5 2.618(14) .
Cd02 C21 2.678(13) .
O1 C5 1.160(14) .
O2 C8 1.256(13) .
O3 C5 1.240(15) .
C1 N00J 1.344(15) .
C1 C9 1.372(15) .
C1 H1 0.9300 .
O4 C21 1.294(14) .
O5 C8 1.281(14) .
O6 C7 1.212(15) .
N1 C30 1.284(14) .
N1 C20 1.391(15) .
N3 C27 1.297(16) .
N3 C19 1.334(15) .
O7 C21 1.280(15) .
C2 C16 1.368(13) 4_575
C2 C16 1.368(13) .
C2 H2 0.9300 .
O8 C7 1.279(14) .
C3 C17 1.363(16) .
C3 C33 1.445(17) .
C3 C3 1.46(3) 2_457
C4 C28 1.381(17) .
C4 C26 1.49(2) .
C4 H4 0.9300 .
N00J C35 1.349(15) .
C5 C29 1.520(17) .
C6 C24 1.336(17) .
C6 C15 1.399(16) .
C6 H6 0.9300 .
C7 C26 1.413(19) .
C8 C16 1.476(14) .
C9 N5 1.41(3) .
C9 C25 1.45(2) .
C10 C14 1.387(15) .
C10 C14 1.387(15) 4_565
C10 H10 0.9300 .
C11 C37 1.382(19) .
C11 C28 1.395(19) .
C11 C14 1.472(15) .
C12 C23 1.348(17) .
C12 C15 1.352(17) .
C12 H12 0.9300 .
C13 C18 1.372(14) .
C13 C16 1.376(16) .
C13 C22 1.477(15) .
C14 C29 1.395(16) .
C15 C21 1.467(18) .
C17 C30 1.330(15) .
C17 H17 0.9300 .
C18 C13 1.372(14) 4_575
C18 H18 0.9300 .
C19 C38 1.365(19) .
C19 H19 0.9300 .
C20 C33 1.320(17) .
C20 H20 0.9300 .
C22 C24 1.343(16) .
C22 C23 1.429(17) .
C23 H23 0.9300 .
C24 H24 0.9300 .
C25 C25 1.40(3) 2_456
C25 C36 1.41(2) .
C26 C34 1.339(19) .
C27 C32 1.365(15) .
C27 H27 0.9300 .
C28 H28 0.9300 .
C29 C31 1.390(14) .
C30 H30 0.9300 .
C31 C29 1.390(14) 4_565
C31 H31 0.9300 .
C32 N4 1.34(2) .
C32 C39 1.35(2) .
C33 N2 1.42(2) .
C34 C37 1.452(18) .
C34 H34 0.9300 .
C35 C36 1.37(2) .
C35 H35 0.9300 .
C36 H36 0.9300 .
C37 H37 0.9300 .
C38 C39 1.44(2) .
C38 H38 0.9300 .
C39 C39 1.45(2) 2_656

loop_
_platon_squeeze_void_nr
_platon_squeeze_void_average_x
_platon_squeeze_void_average_y
_platon_squeeze_void_average_z
_platon_squeeze_void_volume
_platon_squeeze_void_count_electrons
_platon_squeeze_void_content
1 -0.076 -0.017 -0.045 2997 1578 ' '
